data_1517743
loop_
_publ_author_name
'Surov, Artem O.'
'Voronin, Alexander P.'
'Manin, Alex N.'
'Manin, Nikolay G.'
'Kuzmina, Lyudmila G.'
'Churakov, Andrei V.'
'Perlovich, German L.'

_publ_section_title
;
 Pharmaceutical cocrystals of diflunisal and diclofenac with theophylline.
;
_journal_issue 10
_journal_name_full 'Molecular pharmaceutics'
_journal_page_first 3707
_journal_page_last 3715
_journal_paper_doi 10.1021/mp5004652
_journal_volume 11
_journal_year 2014
_chemical_formula_moiety 'C13 H8 F2 O3, C7 H8 N4 O2'
_chemical_formula_sum 'C20 H16 F2 N4 O5'
_chemical_formula_weight 430.37
_chemical_name_systematic
; 
 ? 
;
_space_group_IT_number 14
_symmetry_cell_setting monoclinic
_symmetry_space_group_name_Hall '-P 2ybc'
_symmetry_space_group_name_H-M 'P 1 21/c 1'
_atom_sites_solution_hydrogens difmap
_atom_sites_solution_primary direct
_atom_sites_solution_secondary difmap
_audit_creation_method SHELXL-97
_cell_angle_alpha 90.00
_cell_angle_beta 100.827(1)
_cell_angle_gamma 90.00
_cell_formula_units_Z 4
_cell_length_a 7.0731(4)
_cell_length_b 35.014(2)
_cell_length_c 7.6856(4)
_cell_measurement_reflns_used 3146
_cell_measurement_temperature 150(2)
_cell_measurement_theta_max 30.082
_cell_measurement_theta_min 2.760
_cell_volume 1869.51(18)
_computing_cell_refinement 'SAINT (Bruker, 2008)'
_computing_data_collection '<i>APEX2</i> (Bruker, 2008)'
_computing_data_reduction 'SAINT (Bruker, 2008)'
_computing_molecular_graphics 'SHELXTL (Sheldrick, 2008)'
_computing_publication_material 'SHELXTL (Sheldrick, 2008)'
_computing_structure_refinement 'SHELXTL (Sheldrick, 2008)'
_computing_structure_solution 'SHELXTL (Sheldrick, 2008)'
_diffrn_ambient_temperature 150(2)
_diffrn_measured_fraction_theta_full 0.998
_diffrn_measured_fraction_theta_max 0.998
_diffrn_measurement_device_type 'Bruker SMART APEX II'
_diffrn_measurement_method \w
_diffrn_radiation_monochromator graphite
_diffrn_radiation_source 'fine-focus sealed tube'
_diffrn_radiation_type MoK\a
_diffrn_radiation_wavelength 0.71073
_diffrn_reflns_av_R_equivalents 0.0333
_diffrn_reflns_av_sigmaI/netI 0.0316
_diffrn_reflns_limit_h_max 9
_diffrn_reflns_limit_h_min -9
_diffrn_reflns_limit_k_max 44
_diffrn_reflns_limit_k_min -42
_diffrn_reflns_limit_l_max 9
_diffrn_reflns_limit_l_min -9
_diffrn_reflns_number 14696
_diffrn_reflns_theta_full 27.00
_diffrn_reflns_theta_max 27.00
_diffrn_reflns_theta_min 2.33
_diffrn_standards_decay_% 0
_diffrn_standards_interval_time 0
_diffrn_standards_number 0
_exptl_absorpt_coefficient_mu 0.125
_exptl_absorpt_correction_T_max 0.9815
_exptl_absorpt_correction_T_min 0.9635
_exptl_absorpt_correction_type multi-scan
_exptl_absorpt_process_details 'SADABS (Bruker, 2008)'
_exptl_crystal_colour colourless
_exptl_crystal_density_diffrn 1.529
_exptl_crystal_density_method 'not measured'
_exptl_crystal_description block
_exptl_crystal_F_000 888
_exptl_crystal_size_max 0.30
_exptl_crystal_size_mid 0.20
_exptl_crystal_size_min 0.15
_refine_diff_density_max 0.292
_refine_diff_density_min -0.258
_refine_diff_density_rms 0.046
_refine_ls_extinction_method none
_refine_ls_goodness_of_fit_ref 1.023
_refine_ls_hydrogen_treatment refall
_refine_ls_matrix_type full
_refine_ls_number_parameters 344
_refine_ls_number_reflns 4051
_refine_ls_number_restraints 0
_refine_ls_restrained_S_all 1.023
_refine_ls_R_factor_all 0.0515
_refine_ls_R_factor_gt 0.0394
_refine_ls_shift/su_max 0.000
_refine_ls_shift/su_mean 0.000
_refine_ls_structure_factor_coef Fsqd
_refine_ls_weighting_details 'calc w=1/[\s^2^(Fo^2^)+(0.0458P)^2^+0.6468P] where P=(Fo^2^+2Fc^2^)/3'
_refine_ls_weighting_scheme calc
_refine_ls_wR_factor_gt 0.0939
_refine_ls_wR_factor_ref 0.1010
_reflns_number_gt 3268
_reflns_number_total 4051
_reflns_threshold_expression I>2\s(I)
_cod_data_source_file mp5004652_si_003.cif
_cod_data_source_block a
_cod_depositor_comments 'Adding full bibliography for 1517742--1517743.cif.'
_cod_original_cell_volume 1869.54(18)
_cod_original_sg_symbol_H-M 'P 21/c'
_cod_database_code 1517743

loop_
_symmetry_equiv_pos_as_xyz
'x, y, z'
'-x, y+1/2, -z+1/2'
'-x, -y, -z'
'x, -y-1/2, z-1/2'

loop_
_atom_site_label
_atom_site_type_symbol
_atom_site_fract_x
_atom_site_fract_y
_atom_site_fract_z
_atom_site_U_iso_or_equiv
_atom_site_adp_type
_atom_site_occupancy
_atom_site_symmetry_multiplicity
_atom_site_calc_flag
N1 N 0.16396(19) 0.02039(4) 0.25875(17) 0.0233(3) Uani 1 1 d
N2 N 0.29419(18) 0.06238(4) 0.46393(16) 0.0219(3) Uani 1 1 d
N3 N 0.08768(17) 0.10700(3) -0.01794(16) 0.0197(3) Uani 1 1 d
N4 N 0.23990(17) 0.11926(3) 0.27805(16) 0.0181(3) Uani 1 1 d
O11 O -0.01190(16) 0.04788(3) -0.12044(14) 0.0282(3) Uani 1 1 d
O12 O 0.15602(15) 0.16783(3) 0.08117(14) 0.0247(3) Uani 1 1 d
C1 C 0.2498(2) 0.02583(5) 0.4270(2) 0.0249(3) Uani 1 1 d
C2 C 0.1520(2) 0.05563(4) 0.17817(19) 0.0195(3) Uani 1 1 d
C3 C 0.0691(2) 0.06767(4) 0.00390(19) 0.0200(3) Uani 1 1 d
C4 C 0.1608(2) 0.13385(4) 0.11321(19) 0.0186(3) Uani 1 1 d
C5 C 0.2320(2) 0.08078(4) 0.30734(19) 0.0184(3) Uani 1 1 d
C6 C 0.0106(3) 0.12206(5) -0.1948(2) 0.0258(4) Uani 1 1 d
C7 C 0.3203(2) 0.14532(5) 0.4215(2) 0.0214(3) Uani 1 1 d
F1 F 1.00408(13) 0.20396(3) 0.40684(13) 0.0322(2) Uani 1 1 d
F2 F 0.66506(15) 0.31449(3) 0.19876(13) 0.0350(3) Uani 1 1 d
O21 O 0.68028(17) 0.03495(3) 0.23735(15) 0.0272(3) Uani 1 1 d
O22 O 0.47625(17) 0.09355(3) -0.23649(15) 0.0289(3) Uani 1 1 d
O23 O 0.50715(17) 0.03717(3) -0.09783(15) 0.0294(3) Uani 1 1 d
C11 C 0.6898(2) 0.07332(4) 0.22217(19) 0.0194(3) Uani 1 1 d
C12 C 0.7754(2) 0.09380(4) 0.3717(2) 0.0224(3) Uani 1 1 d
C13 C 0.7862(2) 0.13310(4) 0.3670(2) 0.0211(3) Uani 1 1 d
C14 C 0.7115(2) 0.15390(4) 0.21329(19) 0.0186(3) Uani 1 1 d
C15 C 0.6306(2) 0.13309(4) 0.06337(19) 0.0188(3) Uani 1 1 d
C16 C 0.6187(2) 0.09322(4) 0.06480(19) 0.0183(3) Uani 1 1 d
C17 C 0.5293(2) 0.07182(4) -0.09622(19) 0.0201(3) Uani 1 1 d
C21 C 0.7047(2) 0.19642(4) 0.21037(19) 0.0197(3) Uani 1 1 d
C22 C 0.8469(2) 0.21996(4) 0.3042(2) 0.0220(3) Uani 1 1 d
C23 C 0.8393(2) 0.25931(5) 0.3020(2) 0.0256(3) Uani 1 1 d
C24 C 0.6785(2) 0.27576(4) 0.2018(2) 0.0242(3) Uani 1 1 d
C25 C 0.5300(2) 0.25474(4) 0.1070(2) 0.0248(3) Uani 1 1 d
C26 C 0.5451(2) 0.21533(4) 0.1122(2) 0.0224(3) Uani 1 1 d
H1 H 0.120(3) -0.0025(6) 0.209(2) 0.036(5) Uiso 1 1 d
H2 H 0.276(2) 0.0052(5) 0.511(2) 0.029(5) Uiso 1 1 d
H61 H -0.129(3) 0.1208(6) -0.220(3) 0.056(6) Uiso 1 1 d
H62 H 0.052(3) 0.1469(7) -0.198(3) 0.049(6) Uiso 1 1 d
H63 H 0.061(3) 0.1068(6) -0.283(3) 0.040(5) Uiso 1 1 d
H71 H 0.232(2) 0.1469(5) 0.506(2) 0.029(5) Uiso 1 1 d
H72 H 0.336(3) 0.1700(6) 0.370(3) 0.040(5) Uiso 1 1 d
H73 H 0.441(2) 0.1357(5) 0.484(2) 0.025(4) Uiso 1 1 d
H21 H 0.617(3) 0.0258(6) 0.134(3) 0.055(7) Uiso 1 1 d
H22 H 0.415(3) 0.0796(6) -0.333(3) 0.056(6) Uiso 1 1 d
H12 H 0.823(2) 0.0792(5) 0.481(2) 0.030(5) Uiso 1 1 d
H13 H 0.843(2) 0.1465(5) 0.472(2) 0.022(4) Uiso 1 1 d
H15 H 0.584(2) 0.1464(5) -0.047(2) 0.020(4) Uiso 1 1 d
H23 H 0.935(3) 0.2746(5) 0.368(2) 0.036(5) Uiso 1 1 d
H25 H 0.415(3) 0.2668(5) 0.038(2) 0.037(5) Uiso 1 1 d
H26 H 0.440(2) 0.1999(5) 0.052(2) 0.026(4) Uiso 1 1 d

loop_
_atom_site_aniso_label
_atom_site_aniso_U_11
_atom_site_aniso_U_22
_atom_site_aniso_U_33
_atom_site_aniso_U_23
_atom_site_aniso_U_13
_atom_site_aniso_U_12
N1 0.0316(7) 0.0147(7) 0.0214(7) -0.0009(5) -0.0008(5) -0.0038(5)
N2 0.0280(7) 0.0186(6) 0.0174(6) 0.0011(5) -0.0001(5) -0.0012(5)
N3 0.0243(6) 0.0181(6) 0.0150(6) 0.0007(5) -0.0006(5) -0.0018(5)
N4 0.0222(6) 0.0146(6) 0.0165(6) -0.0015(5) 0.0009(5) -0.0018(5)
O11 0.0393(6) 0.0202(6) 0.0210(6) -0.0034(4) -0.0045(5) -0.0060(5)
O12 0.0314(6) 0.0158(6) 0.0251(6) 0.0023(4) 0.0007(5) -0.0027(4)
C1 0.0325(8) 0.0190(8) 0.0211(8) 0.0034(6) -0.0006(6) -0.0004(6)
C2 0.0232(7) 0.0147(7) 0.0195(8) 0.0003(6) 0.0017(6) -0.0010(5)
C3 0.0221(7) 0.0187(8) 0.0184(7) -0.0012(6) 0.0021(6) -0.0008(6)
C4 0.0196(7) 0.0174(7) 0.0186(7) -0.0005(6) 0.0031(6) -0.0022(5)
C5 0.0190(7) 0.0177(7) 0.0182(7) -0.0002(6) 0.0026(5) -0.0001(5)
C6 0.0356(9) 0.0234(9) 0.0161(8) 0.0036(6) -0.0014(7) -0.0016(7)
C7 0.0270(8) 0.0167(8) 0.0193(8) -0.0034(6) 0.0010(6) -0.0023(6)
F1 0.0285(5) 0.0250(5) 0.0380(6) -0.0037(4) -0.0073(4) 0.0018(4)
F2 0.0518(6) 0.0138(5) 0.0380(6) -0.0003(4) 0.0046(5) -0.0004(4)
O21 0.0409(7) 0.0149(6) 0.0219(6) 0.0014(4) -0.0042(5) -0.0013(5)
O22 0.0457(7) 0.0195(6) 0.0165(6) 0.0000(4) -0.0071(5) -0.0030(5)
O23 0.0436(7) 0.0177(6) 0.0237(6) -0.0012(4) -0.0021(5) -0.0044(5)
C11 0.0227(7) 0.0162(7) 0.0191(7) 0.0007(6) 0.0032(6) -0.0001(6)
C12 0.0266(8) 0.0216(8) 0.0170(8) 0.0031(6) -0.0006(6) 0.0020(6)
C13 0.0237(7) 0.0218(8) 0.0162(7) -0.0034(6) 0.0001(6) -0.0008(6)
C14 0.0199(7) 0.0171(7) 0.0191(7) -0.0007(6) 0.0042(6) -0.0007(5)
C15 0.0212(7) 0.0192(8) 0.0155(7) 0.0018(6) 0.0022(6) 0.0010(6)
C16 0.0192(7) 0.0188(8) 0.0164(7) -0.0011(6) 0.0022(5) -0.0002(5)
C17 0.0234(7) 0.0173(8) 0.0190(8) -0.0008(6) 0.0022(6) 0.0000(6)
C21 0.0256(7) 0.0178(8) 0.0171(7) -0.0007(6) 0.0072(6) -0.0018(6)
C22 0.0235(7) 0.0217(8) 0.0203(8) -0.0010(6) 0.0031(6) 0.0016(6)
C23 0.0307(8) 0.0216(8) 0.0244(8) -0.0047(6) 0.0053(7) -0.0062(6)
C24 0.0389(9) 0.0126(7) 0.0228(8) 0.0010(6) 0.0101(7) -0.0008(6)
C25 0.0299(8) 0.0207(8) 0.0232(8) 0.0028(6) 0.0033(6) 0.0027(6)
C26 0.0267(8) 0.0193(8) 0.0205(8) 0.0006(6) 0.0024(6) -0.0026(6)

loop_
_atom_type_symbol
_atom_type_description
_atom_type_scat_dispersion_real
_atom_type_scat_dispersion_imag
_atom_type_scat_source
C C 0.0033 0.0016 'International Tables Vol C Tables 4.2.6.8 and 6.1.1.4'
H H 0.0000 0.0000 'International Tables Vol C Tables 4.2.6.8 and 6.1.1.4'
N N 0.0061 0.0033 'International Tables Vol C Tables 4.2.6.8 and 6.1.1.4'
O O 0.0106 0.0060 'International Tables Vol C Tables 4.2.6.8 and 6.1.1.4'
F F 0.0171 0.0103 'International Tables Vol C Tables 4.2.6.8 and 6.1.1.4'

loop_
_geom_angle_atom_site_label_1
_geom_angle_atom_site_label_2
_geom_angle_atom_site_label_3
_geom_angle
C1 N1 C2 106.64(13)
C1 N1 H1 126.0(12)
C2 N1 H1 127.3(12)
C1 N2 C5 103.97(12)
C3 N3 C4 127.18(12)
C3 N3 C6 116.09(12)
C4 N3 C6 116.60(12)
C5 N4 C4 119.48(12)
C5 N4 C7 120.82(12)
C4 N4 C7 119.60(12)
N1 C1 N2 112.85(14)
N1 C1 H2 122.6(10)
N2 C1 H2 124.5(10)
C5 C2 N1 105.58(13)
C5 C2 C3 122.29(13)
N1 C2 C3 132.04(13)
O11 C3 N3 120.15(13)
O11 C3 C2 127.88(14)
N3 C3 C2 111.98(12)
O12 C4 N4 122.60(13)
O12 C4 N3 121.20(13)
N4 C4 N3 116.19(12)
N2 C5 C2 110.95(13)
N2 C5 N4 126.44(13)
C2 C5 N4 122.59(13)
N3 C6 H61 110.7(13)
N3 C6 H62 107.6(13)
H61 C6 H62 111.0(18)
N3 C6 H63 109.0(12)
H61 C6 H63 109.0(17)
H62 C6 H63 109.5(17)
N4 C7 H71 109.2(10)
N4 C7 H72 108.0(12)
H71 C7 H72 110.6(15)
N4 C7 H73 109.9(10)
H71 C7 H73 107.9(14)
H72 C7 H73 111.2(15)
C11 O21 H21 107.7(14)
C17 O22 H22 111.6(14)
O21 C11 C12 117.50(13)
O21 C11 C16 123.50(13)
C12 C11 C16 119.00(13)
C13 C12 C11 120.65(14)
C13 C12 H12 121.8(10)
C11 C12 H12 117.5(10)
C12 C13 C14 121.73(14)
C12 C13 H13 119.1(10)
C14 C13 H13 119.2(10)
C15 C14 C13 117.14(13)
C15 C14 C21 120.23(13)
C13 C14 C21 122.50(13)
C14 C15 C16 122.12(13)
C14 C15 H15 119.4(10)
C16 C15 H15 118.4(10)
C15 C16 C11 119.31(13)
C15 C16 C17 120.97(13)
C11 C16 C17 119.71(13)
O23 C17 O22 123.31(13)
O23 C17 C16 122.92(13)
O22 C17 C16 113.78(13)
C22 C21 C26 115.46(14)
C22 C21 C14 124.45(13)
C26 C21 C14 120.06(13)
F1 C22 C23 116.44(13)
F1 C22 C21 119.34(13)
C23 C22 C21 124.22(14)
C24 C23 C22 116.86(14)
C24 C23 H23 120.4(11)
C22 C23 H23 122.7(11)
F2 C24 C23 118.40(14)
F2 C24 C25 118.74(14)
C23 C24 C25 122.85(14)
C24 C25 C26 118.12(15)
C24 C25 H25 122.1(11)
C26 C25 H25 119.8(11)
C25 C26 C21 122.47(14)
C25 C26 H26 119.8(10)
C21 C26 H26 117.6(10)

loop_
_geom_bond_atom_site_label_1
_geom_bond_atom_site_label_2
_geom_bond_distance
N1 C1 1.335(2)
N1 C2 1.3760(19)
N1 H1 0.92(2)
N2 C1 1.336(2)
N2 C5 1.3631(18)
N3 C3 1.3964(19)
N3 C4 1.4042(18)
N3 C6 1.4643(19)
N4 C5 1.3690(18)
N4 C4 1.3829(18)
N4 C7 1.4615(18)
O11 C3 1.2312(17)
O12 C4 1.2143(17)
C1 H2 0.965(18)
C2 C5 1.368(2)
C2 C3 1.421(2)
C6 H61 0.97(2)
C6 H62 0.92(2)
C6 H63 0.98(2)
C7 H71 0.987(18)
C7 H72 0.97(2)
C7 H73 0.959(17)
F1 C22 1.3574(17)
F2 C24 1.3594(17)
O21 C11 1.3513(18)
O21 H21 0.89(2)
O22 C17 1.3151(18)
O22 H22 0.92(2)
O23 C17 1.2232(18)
C11 C12 1.393(2)
C11 C16 1.405(2)
C12 C13 1.379(2)
C12 H12 0.986(18)
C13 C14 1.404(2)
C13 H13 0.952(17)
C14 C15 1.392(2)
C14 C21 1.490(2)
C15 C16 1.399(2)
C15 H15 0.967(16)
C16 C17 1.4828(19)
C21 C22 1.392(2)
C21 C26 1.401(2)
C22 C23 1.379(2)
C23 C24 1.374(2)
C23 H23 0.936(19)
C24 C25 1.374(2)
C25 C26 1.384(2)
C25 H25 0.979(19)
C26 H26 0.966(17)

loop_
_geom_hbond_atom_site_label_D
_geom_hbond_atom_site_label_H
_geom_hbond_atom_site_label_A
_geom_hbond_distance_DH
_geom_hbond_distance_HA
_geom_hbond_distance_DA
_geom_hbond_angle_DHA
_geom_hbond_site_symmetry_A
N1 H1 O11 0.92(2) 1.84(2) 2.7517(17) 174.4(17) 3
O21 H21 O23 0.89(2) 1.85(2) 2.6375(15) 146(2) .
O21 H21 O23 0.89(2) 2.37(2) 2.9581(16) 123.4(18) 3_655
O22 H22 N2 0.92(2) 1.74(2) 2.6526(16) 168(2) 1_554
